data_4100955
loop_
_publ_author_name
'Li, Lei'
'Narducci Sarjeant, Amy A.'
'Vance, Michael A.'
'Zakharov, Lev. N.'
'Rheingold, Arnold L.'
'Solomon, Edward I.'
'Karlin, Kenneth D.'

_journal_name_full 'Journal of the American Chemical Society'
_journal_year 2005
_chemical_formula_sum 'C36 H40 Cl Mn3 N8 O14'
_chemical_formula_weight 1009.03
_space_group_IT_number 14
_symmetry_cell_setting monoclinic
_symmetry_space_group_name_Hall '-P 2ybc'
_symmetry_space_group_name_H-M 'P 1 21/c 1'
_cell_angle_alpha 90.00
_cell_angle_beta 93.82(2)
_cell_angle_gamma 90.00
_cell_formula_units_Z 4
_cell_length_a 12.986(5)
_cell_length_b 14.978(6)
_cell_length_c 23.150(10)
_cell_measurement_temperature 293(2)
_cell_volume 4493(3)
_diffrn_ambient_temperature 293(2)
_exptl_crystal_density_diffrn 1.492
_cod_original_sg_symbol_H-M 'P 21/c'
_cod_database_code 4100955

loop_
_symmetry_equiv_pos_as_xyz
'x, y, z'
'x, -y+1/2, z+1/2'
'-x, -y, -z'
'-x, y-1/2, -z-1/2'

loop_
_atom_site_label
_atom_site_type_symbol
_atom_site_fract_x
_atom_site_fract_y
_atom_site_fract_z
_atom_site_U_iso_or_equiv
_atom_site_adp_type
_atom_site_occupancy
_atom_site_symmetry_multiplicity
_atom_site_calc_flag
_atom_site_refinement_flags
_atom_site_disorder_assembly
_atom_site_disorder_group
Mn1 Mn 0.67149(10) 0.34618(9) 0.11998(6) 0.0622(5) Uani 1 1 d . . .
Mn2 Mn 0.44223(10) 0.35882(10) 0.16076(6) 0.0639(5) Uani 1 1 d . . .
Mn3 Mn 0.62745(9) 0.45757(9) 0.23325(6) 0.0575(5) Uani 1 1 d . . .
O1 O 0.7590(5) 0.3112(4) 0.1999(3) 0.0686(17) Uani 1 1 d . . .
N1 N 0.6980(5) 0.4944(5) 0.3107(3) 0.0596(19) Uani 1 1 d . . .
N2 N 0.7436(5) 0.3690(5) 0.2420(3) 0.0610(19) Uani 1 1 d . . .
O11 O 0.5059(5) 0.2243(4) 0.1474(3) 0.0698(17) Uani 1 1 d . . .
N11 N 0.7659(5) 0.2628(6) 0.0800(3) 0.065(2) Uani 1 1 d . . .
N12 N 0.5977(5) 0.2279(5) 0.1257(3) 0.0616(19) Uani 1 1 d . . .
O21 O 0.5304(4) 0.3668(4) 0.2802(2) 0.0661(16) Uani 1 1 d . . .
N21 N 0.3021(6) 0.3007(6) 0.1721(4) 0.076(2) Uani 1 1 d . . .
N22 N 0.4506(5) 0.3385(5) 0.2465(3) 0.0613(19) Uani 1 1 d . . .
O31 O 0.5680(6) 0.3701(5) 0.0432(3) 0.085(2) Uani 1 1 d . . .
O32 O 0.4113(6) 0.3758(5) 0.0796(3) 0.084(2) Uani 1 1 d . . .
O41 O 0.7551(5) 0.4485(5) 0.1063(3) 0.0771(18) Uani 1 1 d . . .
O42 O 0.7332(5) 0.5369(4) 0.1832(3) 0.0713(17) Uani 1 1 d . . .
O51 O 0.3889(5) 0.4949(4) 0.1830(3) 0.0714(17) Uani 1 1 d . . .
O52 O 0.5268(4) 0.5526(4) 0.2320(2) 0.0642(16) Uani 1 1 d . . .
O61 O 0.5770(4) 0.4039(4) 0.1644(2) 0.0592(15) Uani 1 1 d . . .
C1 C 0.6688(8) 0.5601(7) 0.3442(4) 0.072(3) Uani 1 1 d . . .
H1 H 0.6134 0.5961 0.3317 0.064(13) Uiso 1 1 calc R . .
C2 C 0.7206(9) 0.5761(8) 0.3983(5) 0.089(3) Uani 1 1 d . . .
H2 H 0.6999 0.6221 0.4219 0.064(13) Uiso 1 1 calc R . .
C3 C 0.8011(9) 0.5232(10) 0.4152(5) 0.096(4) Uani 1 1 d . . .
H3 H 0.8362 0.5333 0.4510 0.064(13) Uiso 1 1 calc R . .
C4 C 0.8320(9) 0.4560(8) 0.3816(5) 0.083(3) Uani 1 1 d . . .
H4 H 0.8880 0.4205 0.3938 0.064(13) Uiso 1 1 calc R . .
C5 C 0.7790(7) 0.4410(7) 0.3289(4) 0.068(3) Uani 1 1 d . . .
C6 C 0.8019(7) 0.3692(7) 0.2894(4) 0.066(2) Uani 1 1 d . . .
C7 C 0.8869(8) 0.3033(8) 0.3002(5) 0.099(4) Uani 1 1 d . . .
H7A H 0.8996 0.2733 0.2647 0.22(5) Uiso 1 1 calc R . .
H7B H 0.8675 0.2603 0.3283 0.22(5) Uiso 1 1 calc R . .
H7C H 0.9484 0.3337 0.3146 0.22(5) Uiso 1 1 calc R . .
C11 C 0.8520(7) 0.2874(7) 0.0550(4) 0.073(3) Uani 1 1 d . . .
H11 H 0.8685 0.3477 0.0529 0.090(17) Uiso 1 1 calc R . .
C12 C 0.9171(8) 0.2244(9) 0.0320(5) 0.084(3) Uani 1 1 d . . .
H12 H 0.9761 0.2420 0.0144 0.090(17) Uiso 1 1 calc R . .
C13 C 0.8917(8) 0.1352(9) 0.0362(5) 0.085(3) Uani 1 1 d . . .
H13 H 0.9332 0.0919 0.0207 0.090(17) Uiso 1 1 calc R . .
C14 C 0.8055(8) 0.1107(8) 0.0631(5) 0.081(3) Uani 1 1 d . . .
H14 H 0.7897 0.0506 0.0674 0.090(17) Uiso 1 1 calc R . .
C15 C 0.7422(7) 0.1755(7) 0.0838(4) 0.068(3) Uani 1 1 d . . .
C16 C 0.6446(8) 0.1583(7) 0.1106(4) 0.071(3) Uani 1 1 d . . .
C17 C 0.6022(8) 0.0667(7) 0.1181(5) 0.092(3) Uani 1 1 d . . .
H17A H 0.5294 0.0669 0.1078 0.14(3) Uiso 1 1 calc R . .
H17B H 0.6143 0.0486 0.1578 0.14(3) Uiso 1 1 calc R . .
H17C H 0.6357 0.0257 0.0936 0.14(3) Uiso 1 1 calc R . .
C21 C 0.2261(8) 0.2886(8) 0.1313(6) 0.096(4) Uani 1 1 d . . .
H21 H 0.2340 0.3089 0.0939 0.12(2) Uiso 1 1 calc R . .
C22 C 0.1359(9) 0.2464(11) 0.1437(8) 0.120(5) Uani 1 1 d . . .
H22 H 0.0829 0.2383 0.1152 0.12(2) Uiso 1 1 calc R . .
C23 C 0.1265(10) 0.2174(11) 0.1977(9) 0.131(5) Uani 1 1 d . . .
H23 H 0.0658 0.1891 0.2067 0.12(2) Uiso 1 1 calc R . .
C24 C 0.2041(8) 0.2284(9) 0.2399(7) 0.107(4) Uani 1 1 d . . .
H24 H 0.1973 0.2067 0.2771 0.12(2) Uiso 1 1 calc R . .
C25 C 0.2919(7) 0.2718(7) 0.2264(6) 0.080(3) Uani 1 1 d . . .
C26 C 0.3774(7) 0.2919(7) 0.2686(4) 0.071(3) Uani 1 1 d . . .
C27 C 0.3790(8) 0.2653(8) 0.3307(5) 0.091(3) Uani 1 1 d . . .
H27A H 0.4478 0.2714 0.3481 0.12(2) Uiso 1 1 calc R . .
H27B H 0.3573 0.2042 0.3334 0.12(2) Uiso 1 1 calc R . .
H27C H 0.3330 0.3029 0.3505 0.12(2) Uiso 1 1 calc R . .
C31 C 0.4726(10) 0.3792(8) 0.0387(5) 0.085(3) Uani 1 1 d . . .
C32 C 0.4205(10) 0.3902(10) -0.0222(5) 0.112(4) Uani 1 1 d . . .
H32A H 0.3612 0.4282 -0.0205 0.13(3) Uiso 1 1 calc R . .
H32B H 0.3993 0.3328 -0.0371 0.13(3) Uiso 1 1 calc R . .
H32C H 0.4683 0.4166 -0.0471 0.13(3) Uiso 1 1 calc R . .
C41 C 0.7738(8) 0.5204(8) 0.1382(5) 0.077(3) Uani 1 1 d . . .
C42 C 0.8485(10) 0.5835(8) 0.1144(5) 0.107(4) Uani 1 1 d . . .
H42A H 0.8845 0.5541 0.0849 0.16(3) Uiso 1 1 calc R . .
H42B H 0.8972 0.6027 0.1449 0.16(3) Uiso 1 1 calc R . .
H42C H 0.8121 0.6343 0.0981 0.16(3) Uiso 1 1 calc R . .
C51 C 0.4341(7) 0.5554(7) 0.2089(4) 0.064(2) Uani 1 1 d . . .
C52 C 0.3793(8) 0.6438(7) 0.2166(5) 0.084(3) Uani 1 1 d . . .
H52A H 0.3876 0.6618 0.2565 0.13(3) Uiso 1 1 calc R . .
H52B H 0.3072 0.6372 0.2054 0.13(3) Uiso 1 1 calc R . .
H52C H 0.4086 0.6885 0.1929 0.13(3) Uiso 1 1 calc R . .
Cl1 Cl 0.8574(2) 0.84717(19) 0.06513(13) 0.0796(8) Uani 1 1 d . . .
O71 O 0.9285(6) 0.9123(6) 0.0499(4) 0.110(3) Uani 1 1 d . . .
O72 O 0.8342(10) 0.7901(9) 0.0207(5) 0.185(5) Uani 1 1 d . . .
O73 O 0.8867(12) 0.8076(9) 0.1145(6) 0.220(7) Uani 1 1 d . . .
O74 O 0.7633(9) 0.8893(8) 0.0727(8) 0.210(7) Uani 1 1 d . . .
C61 C 0.4213(12) 0.8811(13) 0.0641(10) 0.186(9) Uani 1 1 d . . .
Cl2 Cl 0.5247(5) 0.8597(4) 0.0226(2) 0.183(2) Uani 1 1 d . . .
Cl3 Cl 0.3440(4) 0.7824(4) 0.0688(2) 0.175(2) Uani 1 1 d . . .
C62 C 0.2189(19) 0.5411(16) 0.0670(9) 0.230(13) Uani 1 1 d . . .
Cl4 Cl 0.1505(5) 0.6214(4) 0.0926(3) 0.202(2) Uani 1 1 d . . .
Cl5 Cl 0.1203(6) 0.4576(5) 0.0400(3) 0.224(3) Uani 1 1 d . . .
C63 C 0.834(2) -0.0275(13) 0.2389(12) 0.229(11) Uani 1 1 d . . .
Cl6 Cl 0.8686(7) 0.0772(8) 0.2101(4) 0.289(4) Uani 1 1 d . . .
Cl7 Cl 0.9757(9) -0.0379(8) 0.2829(5) 0.380(8) Uani 1 1 d . . .

loop_
_atom_site_aniso_label
_atom_site_aniso_U_11
_atom_site_aniso_U_22
_atom_site_aniso_U_33
_atom_site_aniso_U_23
_atom_site_aniso_U_13
_atom_site_aniso_U_12
Mn1 0.0579(8) 0.0698(10) 0.0594(9) 0.0021(7) 0.0084(7) 0.0064(7)
Mn2 0.0493(8) 0.0765(10) 0.0648(10) -0.0048(7) -0.0036(6) 0.0060(6)
Mn3 0.0481(7) 0.0673(9) 0.0567(9) 0.0015(7) -0.0001(6) 0.0041(6)
O1 0.067(4) 0.074(4) 0.064(4) -0.009(4) -0.002(3) 0.013(3)
N1 0.048(4) 0.076(5) 0.055(5) 0.001(4) 0.004(3) -0.001(4)
N2 0.049(4) 0.074(5) 0.059(5) 0.009(4) 0.000(4) 0.000(4)
O11 0.058(4) 0.072(4) 0.080(4) -0.004(3) 0.011(3) 0.005(3)
N11 0.054(4) 0.083(6) 0.059(5) -0.002(4) 0.012(4) 0.004(4)
N12 0.055(4) 0.068(5) 0.062(5) -0.004(4) 0.009(4) 0.003(4)
O21 0.060(4) 0.083(4) 0.055(4) -0.002(3) -0.002(3) -0.004(3)
N21 0.055(5) 0.082(6) 0.089(6) -0.014(5) -0.007(5) 0.007(4)
N22 0.055(4) 0.065(5) 0.064(5) -0.003(4) 0.003(4) 0.011(4)
O31 0.090(5) 0.104(6) 0.061(4) 0.000(4) 0.004(4) 0.019(4)
O32 0.079(5) 0.102(5) 0.069(5) -0.008(4) -0.017(4) 0.019(4)
O41 0.073(4) 0.080(5) 0.079(5) 0.007(4) 0.017(3) 0.000(4)
O42 0.067(4) 0.075(4) 0.073(4) 0.005(4) 0.013(4) 0.000(3)
O51 0.061(4) 0.069(4) 0.082(5) -0.010(4) -0.007(3) 0.011(3)
O52 0.054(4) 0.069(4) 0.068(4) -0.004(3) -0.003(3) 0.008(3)
O61 0.055(3) 0.066(4) 0.056(3) 0.001(3) 0.004(3) 0.006(3)
C1 0.069(6) 0.078(7) 0.070(7) 0.008(6) 0.008(6) -0.007(5)
C2 0.104(8) 0.096(8) 0.067(8) -0.015(6) -0.003(7) -0.013(7)
C3 0.095(8) 0.132(11) 0.057(7) 0.005(8) -0.014(6) -0.020(8)
C4 0.085(7) 0.098(8) 0.065(7) -0.007(7) -0.009(6) 0.001(6)
C5 0.057(5) 0.090(7) 0.056(6) 0.009(6) -0.005(5) 0.000(5)
C6 0.054(5) 0.079(7) 0.063(6) 0.005(5) -0.002(5) -0.001(5)
C7 0.082(7) 0.111(9) 0.101(9) 0.005(7) -0.023(6) 0.024(7)
C11 0.065(6) 0.086(7) 0.068(6) 0.000(6) 0.000(5) 0.008(5)
C12 0.057(6) 0.117(10) 0.080(7) -0.006(7) 0.012(5) -0.001(6)
C13 0.070(7) 0.106(10) 0.081(7) -0.009(7) 0.020(6) 0.024(6)
C14 0.071(6) 0.083(7) 0.091(8) -0.016(6) 0.013(6) 0.010(6)
C15 0.062(6) 0.084(8) 0.060(6) -0.004(5) 0.006(5) 0.013(5)
C16 0.071(6) 0.076(7) 0.065(6) -0.011(5) 0.008(5) 0.004(5)
C17 0.077(7) 0.081(8) 0.121(9) -0.016(7) 0.033(6) -0.002(6)
C21 0.065(7) 0.112(9) 0.109(9) -0.020(7) -0.020(7) 0.013(6)
C22 0.057(7) 0.168(14) 0.131(12) -0.021(11) -0.021(8) -0.015(8)
C23 0.066(8) 0.156(14) 0.171(16) -0.030(13) 0.016(10) -0.022(8)
C24 0.064(7) 0.123(10) 0.136(11) -0.012(9) 0.018(7) -0.017(7)
C25 0.048(5) 0.080(7) 0.112(10) -0.017(7) 0.014(6) -0.002(5)
C26 0.057(5) 0.075(7) 0.082(8) -0.009(6) 0.014(5) -0.005(5)
C27 0.084(7) 0.102(9) 0.089(9) -0.007(7) 0.026(6) -0.013(6)
C31 0.094(9) 0.086(8) 0.073(8) -0.008(6) -0.014(7) 0.026(6)
C32 0.125(10) 0.148(12) 0.061(7) -0.009(7) -0.016(7) 0.044(9)
C41 0.067(6) 0.078(8) 0.087(8) 0.010(7) 0.005(6) 0.007(5)
C42 0.118(9) 0.089(8) 0.120(10) 0.021(7) 0.052(8) -0.017(7)
C51 0.061(6) 0.069(7) 0.063(6) 0.005(5) 0.012(5) 0.012(5)
C52 0.070(6) 0.084(7) 0.098(8) -0.007(6) 0.001(6) 0.015(5)
Cl1 0.0758(16) 0.0822(18) 0.0821(19) 0.0056(16) 0.0139(14) 0.0013(14)
O71 0.089(5) 0.110(6) 0.134(7) 0.006(5) 0.036(5) -0.015(5)
O72 0.204(12) 0.214(13) 0.135(9) -0.043(9) 0.008(8) -0.090(11)
O73 0.259(15) 0.191(12) 0.194(12) 0.095(10) -0.110(11) -0.090(12)
O74 0.123(8) 0.132(9) 0.39(2) 0.011(11) 0.121(11) 0.000(7)
C61 0.100(11) 0.156(15) 0.30(3) -0.111(16) 0.023(13) -0.023(10)
Cl2 0.186(5) 0.200(5) 0.161(4) -0.012(4) 0.009(4) 0.010(4)
Cl3 0.170(4) 0.209(5) 0.144(4) -0.016(3) -0.011(3) 0.022(4)
C62 0.26(2) 0.25(2) 0.164(16) -0.089(16) -0.090(17) 0.16(2)
Cl4 0.220(6) 0.189(5) 0.198(6) 0.008(4) 0.009(4) 0.007(5)
Cl5 0.258(7) 0.226(7) 0.179(5) -0.009(5) -0.064(5) 0.037(6)
C63 0.27(3) 0.108(14) 0.31(3) 0.022(16) 0.05(2) -0.070(16)
Cl6 0.238(8) 0.398(13) 0.229(7) 0.046(8) -0.004(6) -0.106(8)
Cl7 0.367(13) 0.385(15) 0.368(13) -0.192(11) -0.117(11) 0.161(12)

loop_
_geom_bond_atom_site_label_1
_geom_bond_atom_site_label_2
_geom_bond_distance
_geom_bond_site_symmetry_2
_geom_bond_publ_flag
Mn1 O61 1.865(6) . ?
Mn1 O41 1.918(7) . ?
Mn1 N11 2.018(7) . ?
Mn1 N12 2.023(7) . ?
Mn1 O1 2.170(6) . ?
Mn1 O31 2.186(7) . ?
Mn1 Mn2 3.188(2) . ?
Mn1 Mn3 3.192(2) . ?
Mn2 O61 1.873(6) . ?
Mn2 O32 1.913(7) . ?
Mn2 N22 2.005(7) . ?
Mn2 N21 2.050(8) . ?
Mn2 O11 2.207(6) . ?
Mn2 O51 2.224(7) . ?
Mn2 Mn3 3.202(2) . ?
Mn3 O61 1.865(6) . ?
Mn3 O52 1.931(6) . ?
Mn3 N2 2.009(7) . ?
Mn3 N1 2.035(7) . ?
Mn3 O21 2.192(6) . ?
Mn3 O42 2.202(7) . ?
O1 N2 1.329(9) . ?
N1 C1 1.324(12) . ?
N1 C5 1.365(11) . ?
N2 C6 1.292(11) . ?
O11 N12 1.326(9) . ?
N11 C11 1.345(12) . ?
N11 C15 1.348(12) . ?
N12 C16 1.269(11) . ?
O21 N22 1.325(9) . ?
N21 C21 1.333(13) . ?
N21 C25 1.344(13) . ?
N22 C26 1.310(11) . ?
O31 C31 1.243(13) . ?
O32 C31 1.278(13) . ?
O41 C41 1.318(12) . ?
O42 C41 1.225(12) . ?
O51 C51 1.216(11) . ?
O52 C51 1.284(11) . ?
C1 C2 1.402(14) . ?
C2 C3 1.350(16) . ?
C3 C4 1.349(15) . ?
C4 C5 1.379(13) . ?
C5 C6 1.455(13) . ?
C6 C7 1.490(14) . ?
C11 C12 1.396(14) . ?
C12 C13 1.381(15) . ?
C13 C14 1.367(15) . ?
C14 C15 1.379(13) . ?
C15 C16 1.470(13) . ?
C16 C17 1.493(14) . ?
C21 C22 1.377(18) . ?
C22 C23 1.337(19) . ?
C23 C24 1.366(19) . ?
C24 C25 1.366(14) . ?
C25 C26 1.461(14) . ?
C26 C27 1.489(14) . ?
C31 C32 1.530(15) . ?
C41 C42 1.486(15) . ?
C51 C52 1.520(13) . ?
Cl1 O73 1.321(11) . ?
Cl1 O72 1.357(11) . ?
Cl1 O74 1.396(11) . ?
Cl1 O71 1.405(8) . ?
C61 Cl2 1.732(19) . ?
C61 Cl3 1.795(18) . ?
C62 Cl4 1.631(18) . ?
C62 Cl5 1.87(3) . ?
C63 Cl6 1.77(2) . ?
C63 Cl7 2.05(3) . ?
